data_1573895
loop_
_publ_author_name
'Yu, Yongjiang'
'Chen, Wang'
'Hu, Rongrong'
'Tang, Ben Zhong'

_publ_section_title
;
 The base-free multicomponent polymerization of elemental sulfur,
 difluoromethylene phosphobetaine and amines toward electron-deficient
 aromatic polythioureas
;
_journal_issue 13
_journal_name_full 'Polymer Chemistry'
_journal_page_first 1509
_journal_page_last 1518
_journal_paper_doi 10.1039/D4PY01387E
_journal_volume 16
_journal_year 2025
_chemical_formula_moiety 'C15 H10 N4 S'
_chemical_formula_sum 'C15 H10 N4 S'
_chemical_formula_weight 278.33
_space_group_crystal_system orthorhombic
_space_group_IT_number 43
_space_group_name_Hall 'F 2 -2d'
_space_group_name_H-M_alt 'F d d 2'
_atom_sites_solution_hydrogens geom
_atom_sites_solution_primary dual
_audit_creation_date 2024-09-23
_audit_creation_method
;
Olex2 1.5
(compiled 2024.02.16 svn.r378c4104 for OlexSys, GUI svn.r6928)
;
_audit_update_record
;
2024-12-03 deposited with the CCDC.	2025-02-04 downloaded from the CCDC.
;
_cell_angle_alpha 90
_cell_angle_beta 90
_cell_angle_gamma 90
_cell_formula_units_Z 8
_cell_length_a 24.3010(9)
_cell_length_b 13.2694(4)
_cell_length_c 8.6371(3)
_cell_measurement_reflns_used 2080
_cell_measurement_temperature 300.55(10)
_cell_measurement_theta_max 72.8790
_cell_measurement_theta_min 3.6440
_cell_volume 2785.12(16)
_computing_cell_refinement 'CrysAlisPro 1.171.39.28b (Rigaku OD, 2015)'
_computing_data_collection 'CrysAlisPro 1.171.39.28b (Rigaku OD, 2015)'
_computing_data_reduction 'CrysAlisPro 1.171.39.28b (Rigaku OD, 2015)'
_computing_molecular_graphics 'Olex2 1.5 (Dolomanov et al., 2009)'
_computing_publication_material 'Olex2 1.5 (Dolomanov et al., 2009)'
_computing_structure_refinement 'SHELXL 2018/3 (Sheldrick, 2015)'
_computing_structure_solution 'SHELXT 2018/2 (Sheldrick, 2018)'
_diffrn_ambient_environment air
_diffrn_ambient_temperature 300.55(10)
_diffrn_detector 'CCD plate'
_diffrn_measured_fraction_theta_full 0.990
_diffrn_measured_fraction_theta_max 0.971
_diffrn_measurement_details
;
List of Runs (angles in degrees, time in seconds):

  # Type    Start    End  Width  t~exp~   \w     \q     \k     \f   Frames
#--------------------------------------------------------------------------
  1  \w    -62.00 -37.00   0.50    0.50    --    0.00 -70.00 -68.00   50
  2  \w     42.00  92.00   0.50    0.50    --    5.00  59.00-151.00  100
  3  \w    -85.00 -60.00   0.50    0.50    --  -98.80  70.00  62.00   50
  4  \w    -85.00 -60.00   0.50    0.50    --  -98.80  59.00-151.00   50
  5  \w   -161.00-136.00   0.50    0.50    --  -98.80 -70.00 -68.00   50
  6  \w   -154.00-128.00   0.50    0.50    --  -98.80 -59.00  68.00   52
  7  \w    -26.00   8.00   0.50    0.50    --    0.00 -19.00  90.00   68
  8  \w    -88.00 -34.00   0.50    0.50    --    0.00 -19.00  90.00  108
  9  \w   -188.00 -86.00   0.50    0.50    --  -98.80 -72.00-180.00  204
 10  \w   -172.00 -85.00   0.50    0.50    --  -98.80 -57.00  90.00  174
 11  \w   -113.00 -10.00   0.50    0.50    --  -98.80  57.00 -60.00  206
 12  \w   -159.00-134.00   0.50    0.50    --  -98.80 -19.00 -90.00   50
 13  \w    -62.00 -37.00   0.50    0.50    --  -98.80  19.00  60.00   50
;
_diffrn_measurement_device 'four-circle diffractometer'
_diffrn_measurement_device_type 'XtaLAB AFC12 (RCD3): Kappa single'
_diffrn_measurement_method '\w scans'
_diffrn_orient_matrix_type 'CrysAlisPro convention (1999,Acta A55,543-557)'
_diffrn_orient_matrix_UB_11 0.0356637000
_diffrn_orient_matrix_UB_12 -0.0262602000
_diffrn_orient_matrix_UB_13 0.1417017000
_diffrn_orient_matrix_UB_21 -0.0251847000
_diffrn_orient_matrix_UB_22 -0.1064419000
_diffrn_orient_matrix_UB_23 0.0035930000
_diffrn_orient_matrix_UB_31 0.0459927000
_diffrn_orient_matrix_UB_32 -0.0381452000
_diffrn_orient_matrix_UB_33 -0.1082314000
_diffrn_radiation_monochromator graphite
_diffrn_radiation_probe x-ray
_diffrn_radiation_type 'Cu K\a'
_diffrn_radiation_wavelength 1.54184
_diffrn_reflns_av_R_equivalents 0.0125
_diffrn_reflns_av_unetI/netI 0.0126
_diffrn_reflns_Laue_measured_fraction_full 0.990
_diffrn_reflns_Laue_measured_fraction_max 0.971
_diffrn_reflns_limit_h_max 29
_diffrn_reflns_limit_h_min -20
_diffrn_reflns_limit_k_max 16
_diffrn_reflns_limit_k_min -16
_diffrn_reflns_limit_l_max 10
_diffrn_reflns_limit_l_min -10
_diffrn_reflns_number 2627
_diffrn_reflns_point_group_measured_fraction_full 0.878
_diffrn_reflns_point_group_measured_fraction_max 0.850
_diffrn_reflns_theta_full 67.684
_diffrn_reflns_theta_max 73.486
_diffrn_reflns_theta_min 6.380
_diffrn_source 'fine-focus sealed X-ray tube'
_diffrn_source_type 'Enhance (Cu) X-ray Source'
_exptl_absorpt_coefficient_mu 2.016
_exptl_absorpt_correction_T_max 1.00000
_exptl_absorpt_correction_T_min 0.88667
_exptl_absorpt_correction_type multi-scan
_exptl_absorpt_process_details
;
CrysAlisPro 1.171.39.28b (Rigaku Oxford Diffraction, 2015)
Empirical absorption correction using spherical harmonics,
 implemented in SCALE3 ABSPACK scaling algorithm.
;
_exptl_crystal_colour colourless
_exptl_crystal_colour_primary colourless
_exptl_crystal_density_diffrn 1.328
_exptl_crystal_description plate
_exptl_crystal_F_000 1152
_exptl_crystal_size_max 0.12
_exptl_crystal_size_mid 0.11
_exptl_crystal_size_min 0.1
_refine_diff_density_max 0.831
_refine_diff_density_min -0.392
_refine_diff_density_rms 0.061
_refine_ls_abs_structure_details
;
 Flack x determined using 447 quotients [(I+)-(I-)]/[(I+)+(I-)]
 (Parsons, Flack and Wagner, Acta Cryst. B69 (2013) 249-259).
;
_refine_ls_abs_structure_Flack 0.052(13)
_refine_ls_extinction_coef 0.0021(5)
_refine_ls_extinction_expression Fc^*^=kFc[1+0.001xFc^2^\l^3^/sin(2\q)]^-1/4^
_refine_ls_extinction_method 'SHELXL-2018/3 (Sheldrick 2018)'
_refine_ls_goodness_of_fit_ref 1.082
_refine_ls_hydrogen_treatment constr
_refine_ls_matrix_type full
_refine_ls_number_parameters 93
_refine_ls_number_reflns 1188
_refine_ls_number_restraints 2
_refine_ls_restrained_S_all 1.090
_refine_ls_R_factor_all 0.0651
_refine_ls_R_factor_gt 0.0644
_refine_ls_shift/su_max 0.000
_refine_ls_shift/su_mean 0.000
_refine_ls_structure_factor_coef Fsqd
_refine_ls_weighting_details 'w=1/[\s^2^(Fo^2^)+(0.1205P)^2^+5.3069P] where P=(Fo^2^+2Fc^2^)/3'
_refine_ls_weighting_scheme calc
_refine_ls_wR_factor_gt 0.1885
_refine_ls_wR_factor_ref 0.1902
_reflns_Friedel_coverage 0.636
_reflns_Friedel_fraction_full 0.750
_reflns_Friedel_fraction_max 0.712
_reflns_number_gt 1177
_reflns_number_total 1188
_reflns_threshold_expression 'I > 2\s(I)'
_cod_data_source_file d4py01387e2.cif
_cod_data_source_block 1_CCDC1
_cod_depositor_comments 'Adding full bibliography for 1573892--1573897.cif.'
_cod_database_code 1573895
_shelx_shelxl_version_number 2018/3
_shelx_space_group_comment
;
The symmetry employed for this shelxl refinement is uniquely defined
by the following loop, which should always be used as a source of
symmetry information in preference to the above space-group names.
They are only intended as comments.
;
_shelx_estimated_absorpt_t_max 0.824
_shelx_estimated_absorpt_t_min 0.794
_olex2_refinement_description
;
1. Fixed Uiso
 At 1.2 times of:
  All C(H) groups, All N(H) groups
2. Restrained distances
 H2-H2_$1
 2.1 with sigma of 0.001
3.a Aromatic/amide H refined with riding coordinates:
 N2(H2), C3(H3), C4(H4), C5(H5), C6(H6)
;
_olex2_submission_special_instructions 'No special instructions were received'
_oxdiff_exptl_absorpt_empirical_details
;
Empirical correction (ABSPACK) includes:
- Absorption correction using spherical harmonics
- Frame scaling
;
_oxdiff_exptl_absorpt_empirical_full_max 1.172
_oxdiff_exptl_absorpt_empirical_full_min 0.869

loop_
_space_group_symop_operation_xyz
'x, y, z'
'-x, -y, z'
'x+1/4, -y+1/4, z+1/4'
'-x+1/4, y+1/4, z+1/4'
'x, y+1/2, z+1/2'
'-x, -y+1/2, z+1/2'
'x+1/4, -y+3/4, z+3/4'
'-x+1/4, y+3/4, z+3/4'
'x+1/2, y, z+1/2'
'-x+1/2, -y, z+1/2'
'x+3/4, -y+1/4, z+3/4'
'-x+3/4, y+1/4, z+3/4'
'x+1/2, y+1/2, z'
'-x+1/2, -y+1/2, z'
'x+3/4, -y+3/4, z+1/4'
'-x+3/4, y+3/4, z+1/4'

loop_
_atom_site_label
_atom_site_type_symbol
_atom_site_fract_x
_atom_site_fract_y
_atom_site_fract_z
_atom_site_U_iso_or_equiv
_atom_site_adp_type
_atom_site_occupancy
_atom_site_site_symmetry_order
_atom_site_calc_flag
_atom_site_refinement_flags_posn
_atom_site_refinement_flags_adp
_atom_site_refinement_flags_occupancy
_atom_site_disorder_assembly
_atom_site_disorder_group
S1 S 0.500000 0.500000 0.6406(3) 0.0777(8) Uani 1 2 d S T P . .
N1 N 0.3819(2) 0.3149(5) 0.3958(9) 0.0872(17) Uani 1 1 d . . . . .
N2 N 0.51355(16) 0.41821(11) 0.3595(5) 0.0510(10) Uani 1 1 d . . . . .
H2 H 0.514616 0.425717 0.260679 0.061 Uiso 1 1 calc DR U . . .
C1 C 0.4265(2) 0.2913(4) 0.4189(7) 0.0633(14) Uani 1 1 d . . . . .
C2 C 0.4819(2) 0.2614(4) 0.4505(7) 0.0553(12) Uani 1 1 d . . . . .
C3 C 0.4946(2) 0.1659(5) 0.5026(8) 0.0687(17) Uani 1 1 d . . . . .
H3 H 0.466421 0.119802 0.520494 0.082 Uiso 1 1 calc R U . . .
C4 C 0.5485(3) 0.1379(5) 0.5286(9) 0.0713(16) Uani 1 1 d . . . . .
H4 H 0.556784 0.074117 0.566777 0.086 Uiso 1 1 calc R U . . .
C5 C 0.5901(2) 0.2065(5) 0.4966(10) 0.0779(18) Uani 1 1 d . . . . .
H5 H 0.626601 0.187197 0.509715 0.093 Uiso 1 1 calc R U . . .
C6 C 0.5785(2) 0.3025(5) 0.4460(8) 0.0704(15) Uani 1 1 d . . . . .
H6 H 0.606676 0.348455 0.428152 0.084 Uiso 1 1 calc R U . . .
C7 C 0.5247(2) 0.3289(4) 0.4226(6) 0.0544(12) Uani 1 1 d . . . . .
C8 C 0.500000 0.500000 0.4554(10) 0.0521(16) Uani 1 2 d S T P . .

loop_
_atom_site_aniso_label
_atom_site_aniso_U_11
_atom_site_aniso_U_22
_atom_site_aniso_U_33
_atom_site_aniso_U_23
_atom_site_aniso_U_13
_atom_site_aniso_U_12
S1 0.1022(17) 0.0784(13) 0.0524(11) 0.000 0.000 0.0107(10)
N1 0.060(3) 0.100(4) 0.102(4) -0.004(4) -0.003(3) 0.004(2)
N2 0.065(2) 0.0437(19) 0.044(2) 0.0041(17) 0.0042(17) -0.0038(16)
C1 0.058(3) 0.060(3) 0.072(4) -0.005(3) 0.002(2) -0.007(2)
C2 0.058(3) 0.048(2) 0.061(3) -0.004(2) 0.003(2) -0.0006(19)
C3 0.066(3) 0.058(3) 0.082(5) 0.006(3) 0.004(3) -0.007(2)
C4 0.079(4) 0.061(3) 0.074(4) 0.008(3) 0.003(3) 0.014(3)
C5 0.057(3) 0.091(4) 0.086(5) 0.008(4) 0.002(3) 0.017(3)
C6 0.057(3) 0.081(3) 0.074(4) 0.006(3) 0.007(3) -0.012(3)
C7 0.058(3) 0.054(2) 0.051(3) 0.000(2) 0.004(2) -0.0001(19)
C8 0.051(3) 0.051(3) 0.054(4) 0.000 0.000 -0.009(2)

loop_
_atom_type_symbol
_atom_type_description
_atom_type_scat_dispersion_real
_atom_type_scat_dispersion_imag
_atom_type_scat_source
C C 0.0181 0.0091 'International Tables Vol C Tables 4.2.6.8 and 6.1.1.4'
H H 0.0000 0.0000 'International Tables Vol C Tables 4.2.6.8 and 6.1.1.4'
N N 0.0311 0.0180 'International Tables Vol C Tables 4.2.6.8 and 6.1.1.4'
S S 0.3331 0.5567 'International Tables Vol C Tables 4.2.6.8 and 6.1.1.4'

loop_
_geom_angle_atom_site_label_1
_geom_angle_atom_site_label_2
_geom_angle_atom_site_label_3
_geom_angle
_geom_angle_site_symmetry_1
_geom_angle_site_symmetry_3
_geom_angle_publ_flag
C7 N2 H2 120.2 . . ?
C7 N2 C8 119.6(5) . . ?
C8 N2 H2 120.2 . . ?
N1 C1 C2 179.0(7) . . ?
C3 C2 C1 121.8(5) . . ?
C3 C2 C7 118.6(5) . . ?
C7 C2 C1 119.5(5) . . ?
C2 C3 H3 119.6 . . ?
C4 C3 C2 120.8(5) . . ?
C4 C3 H3 119.6 . . ?
C3 C4 H4 120.6 . . ?
C3 C4 C5 118.8(5) . . ?
C5 C4 H4 120.6 . . ?
C4 C5 H5 119.3 . . ?
C6 C5 C4 121.4(5) . . ?
C6 C5 H5 119.3 . . ?
C5 C6 H6 120.6 . . ?
C7 C6 C5 118.7(5) . . ?
C7 C6 H6 120.6 . . ?
N2 C7 C2 119.3(5) . . ?
N2 C7 C6 118.9(5) . . ?
C6 C7 C2 121.5(5) . . ?
N2 C8 S1 126.1(3) . . ?
N2 C8 S1 126.1(3) 2_665 . ?
N2 C8 N2 107.8(6) 2_665 . ?

loop_
_geom_bond_atom_site_label_1
_geom_bond_atom_site_label_2
_geom_bond_distance
_geom_bond_site_symmetry_2
_geom_bond_publ_flag
S1 C8 1.600(8) . ?
N1 C1 1.146(8) . ?
N2 H2 0.8600 . ?
N2 C7 1.332(5) . ?
N2 C8 1.404(6) . ?
C1 C2 1.428(7) . ?
C2 C3 1.381(8) . ?
C2 C7 1.395(7) . ?
C3 H3 0.9300 . ?
C3 C4 1.380(8) . ?
C4 H4 0.9300 . ?
C4 C5 1.389(10) . ?
C5 H5 0.9300 . ?
C5 C6 1.375(10) . ?
C6 H6 0.9300 . ?
C6 C7 1.368(8) . ?

loop_
_geom_torsion_atom_site_label_1
_geom_torsion_atom_site_label_2
_geom_torsion_atom_site_label_3
_geom_torsion_atom_site_label_4
_geom_torsion
_geom_torsion_site_symmetry_1
_geom_torsion_site_symmetry_2
_geom_torsion_site_symmetry_3
_geom_torsion_site_symmetry_4
_geom_torsion_publ_flag
C1 C2 C3 C4 178.3(7) . . . . ?
C1 C2 C7 N2 -3.4(8) . . . . ?
C1 C2 C7 C6 -177.7(6) . . . . ?
C2 C3 C4 C5 -2.0(11) . . . . ?
C3 C2 C7 N2 174.2(5) . . . . ?
C3 C2 C7 C6 -0.2(9) . . . . ?
C3 C4 C5 C6 2.7(11) . . . . ?
C4 C5 C6 C7 -2.0(11) . . . . ?
C5 C6 C7 N2 -173.6(6) . . . . ?
C5 C6 C7 C2 0.8(9) . . . . ?
C7 N2 C8 S1 4.1(5) . . . . ?
C7 N2 C8 N2 -175.9(5) . . . 2_665 ?
C7 C2 C3 C4 0.8(10) . . . . ?
C8 N2 C7 C2 88.3(6) . . . . ?
C8 N2 C7 C6 -97.2(6) . . . . ?
